data_7058261
loop_
_publ_author_name
'Facundo, Aldo A.'
'Ar\'evalo, Alma'
'Fundora-Galano, Gabriela'
'Flores-\'Alamo, Marcos'
'Orgaz, Emilio'
'Garc\'ia, Juventino J.'

_publ_section_title
;
 Hydrodefluorination of functionalized fluoroaromatics with
 triethylphosphine: a theoretical and experimental study
;
_journal_issue 18
_journal_name_full 'New Journal of Chemistry'
_journal_page_first 6897
_journal_paper_doi 10.1039/C9NJ00721K
_journal_volume 43
_journal_year 2019
_chemical_absolute_configuration syn
_chemical_formula_moiety 'C12 H15 F4 P S'
_chemical_formula_sum 'C12 H15 F4 P S'
_chemical_formula_weight 298.27
_space_group_IT_number 29
_space_group_name_Hall 'P 2c -2ac'
_space_group_name_H-M_alt 'P c a 21'
_symmetry_cell_setting orthorhombic
_symmetry_Int_Tables_number 29
_symmetry_space_group_name_Hall 'P 2c -2ac'
_symmetry_space_group_name_H-M 'P c a 21'
_atom_sites_solution_hydrogens geom
_audit_conform_dict_location ftp://ftp.iucr.org/pub/cif_core.dic
_audit_conform_dict_name cif_core.dic
_audit_conform_dict_version 2.4.3
_audit_creation_date 2018-06-22T12:12:17-00:00
_audit_creation_method 'WinGX routine CIF_UPDATE'
_audit_update_record
;
2018-10-16 deposited with the CCDC.    2019-03-15 downloaded from the CCDC.
;
_cell_angle_alpha 90
_cell_angle_beta 90
_cell_angle_gamma 90
_cell_formula_units_Z 4
_cell_length_a 12.1337(12)
_cell_length_b 10.3273(10)
_cell_length_c 10.8935(12)
_cell_measurement_reflns_used 1408
_cell_measurement_temperature 130(2)
_cell_measurement_theta_max 27.499
_cell_measurement_theta_min 6.553
_cell_volume 1365.0(2)
_computing_cell_refinement
;
        CrysAlisPro, Agilent Technologies,
        Version 1.171.36.32 (release 02-08-2013 CrysAlis171 .NET)
        (compiled Aug  2 2013,16:46:58)
;
_computing_data_collection
;
        CrysAlisPro, Agilent Technologies,
        Version 1.171.36.32 (release 02-08-2013 CrysAlis171 .NET)
        (compiled Aug  2 2013,16:46:58)
;
_computing_data_reduction
;
        CrysAlisPro, Agilent Technologies,
        Version 1.171.36.32 (release 02-08-2013 CrysAlis171 .NET)
        (compiled Aug  2 2013,16:46:58)
;
_computing_molecular_graphics
;
          'Ortep-3 for Windows (Farrugia, 1997)'
      L. J. Farrugia, J. Appl. Crystallogr., 1997, 30, 565.
;
_computing_publication_material
;    
        'WinGX publication routines (Farrugia, 1999)'                 
    L. J. Farrugia, J. Appl. Crystallogr., 1999, 32, 837-838.
;
_computing_structure_refinement
;
      'SHELXS-2014 (Sheldrick, 2015)'
      Sheldrick, G. M. (2015). Acta Cryst. C71, 3--8.
;
_computing_structure_solution
;
      'SHELXS-2014 (Sheldrick, 2015)'
      Sheldrick, G. M. (2015). Acta Cryst. A71, 3--8.
;
_diffrn_ambient_temperature 130(2)
_diffrn_detector_area_resol_mean 10.4685
_diffrn_measured_fraction_theta_full 0.997
_diffrn_measured_fraction_theta_max 0.868
_diffrn_measurement_device_type 'Xcalibur, Atlas, Gemini'
_diffrn_measurement_method '\w scans'
_diffrn_orient_matrix_UB_11 -0.0465792
_diffrn_orient_matrix_UB_12 0.0410077
_diffrn_orient_matrix_UB_13 0.0055516
_diffrn_orient_matrix_UB_21 -0.0352396
_diffrn_orient_matrix_UB_22 -0.0545554
_diffrn_orient_matrix_UB_23 -0.0051834
_diffrn_orient_matrix_UB_31 0.0012281
_diffrn_orient_matrix_UB_32 -0.0078885
_diffrn_orient_matrix_UB_33 0.0646889
_diffrn_radiation_monochromator graphite
_diffrn_radiation_type MoK\a
_diffrn_radiation_wavelength 0.71073
_diffrn_reflns_av_R_equivalents 0.0563
_diffrn_reflns_av_unetI/netI 0.0934
_diffrn_reflns_Laue_measured_fraction_full 0.997
_diffrn_reflns_Laue_measured_fraction_max 0.868
_diffrn_reflns_limit_h_max 16
_diffrn_reflns_limit_h_min -16
_diffrn_reflns_limit_k_max 12
_diffrn_reflns_limit_k_min -14
_diffrn_reflns_limit_l_max 13
_diffrn_reflns_limit_l_min -14
_diffrn_reflns_number 5780
_diffrn_reflns_point_group_measured_fraction_full 0.916
_diffrn_reflns_point_group_measured_fraction_max 0.755
_diffrn_reflns_theta_full 25.242
_diffrn_reflns_theta_max 29.605
_diffrn_reflns_theta_min 3.741
_exptl_absorpt_coefficient_mu 0.38
_exptl_absorpt_correction_T_max 0.98
_exptl_absorpt_correction_T_min 0.952
_exptl_absorpt_correction_type analytical
_exptl_absorpt_process_details
;
        CrysAlisPro, Agilent Technologies,
        Version 1.171.36.32 (release 02-08-2013 CrysAlis171 .NET)
        (compiled Aug  2 2013,16:46:58)
Analytical numeric absorption correction using a multifaceted crystal
                        model based on expressions derived by R.C. Clark & J.S.
        (Clark, R. C. & Reid, J. S. (1995). Acta Cryst. A51, 887-897)
;
_exptl_crystal_colour colourless
_exptl_crystal_density_diffrn 1.451
_exptl_crystal_description block
_exptl_crystal_F_000 616
_exptl_crystal_size_max 0.18
_exptl_crystal_size_mid 0.14
_exptl_crystal_size_min 0.06
_refine_diff_density_max 0.486
_refine_diff_density_min -0.407
_refine_diff_density_rms 0.084
_refine_ls_abs_structure_details
;
 Flack x determined using 722 quotients [(I+)-(I-)]/[(I+)+(I-)]
 (Parsons, Flack and Wagner, Acta Cryst. B69 (2013) 249-259).
;
_refine_ls_abs_structure_Flack -0.03(11)
_refine_ls_extinction_method none
_refine_ls_goodness_of_fit_ref 1.005
_refine_ls_hydrogen_treatment constr
_refine_ls_matrix_type full
_refine_ls_number_parameters 166
_refine_ls_number_reflns 2905
_refine_ls_number_restraints 1
_refine_ls_restrained_S_all 1.005
_refine_ls_R_factor_all 0.0729
_refine_ls_R_factor_gt 0.0483
_refine_ls_shift/su_max 0
_refine_ls_shift/su_mean 0
_refine_ls_structure_factor_coef Fsqd
_refine_ls_weighting_details 'w=1/[\s^2^(Fo^2^)+(0.0394P)^2^] where P=(Fo^2^+2Fc^2^)/3'
_refine_ls_weighting_scheme calc
_refine_ls_wR_factor_gt 0.0921
_refine_ls_wR_factor_ref 0.1046
_reflns_Friedel_coverage 0.654
_reflns_Friedel_fraction_full 0.825
_reflns_Friedel_fraction_max 0.63
_reflns_number_gt 2231
_reflns_number_total 2905
_reflns_threshold_expression 'I > 2\s(I)'
_cod_data_source_file c9nj00721k2.cif
_cod_data_source_block aa491
_cod_depositor_comments 'Adding full bibliography for 7058261.cif.'
_cod_database_code 7058261
_shelx_estimated_absorpt_t_min 0.935
_shelx_estimated_absorpt_t_max 0.978

loop_
_symmetry_equiv_pos_as_xyz
'x, y, z'
'-x, -y, z+1/2'
'x+1/2, -y, z'
'-x+1/2, y, z+1/2'

loop_
_atom_site_label
_atom_site_type_symbol
_atom_site_fract_x
_atom_site_fract_y
_atom_site_fract_z
_atom_site_U_iso_or_equiv
_atom_site_adp_type
_atom_site_occupancy
_atom_site_site_symmetry_order
_atom_site_calc_flag
_atom_site_refinement_flags_posn
_atom_site_refinement_flags_adp
C1 C 0.4804(4) 0.5969(4) 0.5026(5) 0.0211(10) Uani 1 1 d . .
C2 C 0.5499(4) 0.4982(4) 0.4606(4) 0.0204(10) Uani 1 1 d . .
C3 C 0.5268(3) 0.3700(4) 0.4781(5) 0.0194(10) Uani 1 1 d . .
C4 C 0.4323(4) 0.3242(4) 0.5391(4) 0.0198(11) Uani 1 1 d . .
C5 C 0.3633(4) 0.4240(5) 0.5799(5) 0.0219(10) Uani 1 1 d . .
C6 C 0.3859(4) 0.5516(4) 0.5637(5) 0.0223(10) Uani 1 1 d . .
C7 C 0.5020(4) 0.8430(5) 0.6362(4) 0.0200(10) Uani 1 1 d . .
H7A H 0.506544 0.938085 0.625724 0.024 Uiso 1 1 calc R U
H7B H 0.431944 0.82364 0.679071 0.024 Uiso 1 1 calc R U
C8 C 0.5974(4) 0.7988(5) 0.7166(5) 0.0267(12) Uani 1 1 d . .
H8A H 0.594571 0.704537 0.726389 0.04 Uiso 1 1 calc R U
H8B H 0.591909 0.840196 0.797332 0.04 Uiso 1 1 calc R U
H8C H 0.667315 0.823239 0.67788 0.04 Uiso 1 1 calc R U
C9 C 0.3807(4) 0.8344(5) 0.4074(5) 0.0238(11) Uani 1 1 d . .
H9A H 0.314866 0.823486 0.460043 0.029 Uiso 1 1 calc R U
H9B H 0.392328 0.928515 0.39567 0.029 Uiso 1 1 calc R U
C10 C 0.3575(4) 0.7735(6) 0.2834(5) 0.0363(13) Uani 1 1 d . .
H10A H 0.419444 0.790277 0.227915 0.054 Uiso 1 1 calc R U
H10B H 0.290096 0.811052 0.248805 0.054 Uiso 1 1 calc R U
H10C H 0.347867 0.679888 0.293287 0.054 Uiso 1 1 calc R U
C11 C 0.6230(4) 0.8061(5) 0.4036(5) 0.0213(11) Uani 1 1 d . .
H11A H 0.686827 0.766839 0.446179 0.026 Uiso 1 1 calc R U
H11B H 0.618631 0.768016 0.320304 0.026 Uiso 1 1 calc R U
C12 C 0.6404(4) 0.9522(5) 0.3931(5) 0.0291(11) Uani 1 1 d . .
H12A H 0.576359 0.99159 0.352876 0.044 Uiso 1 1 calc R U
H12B H 0.706681 0.969487 0.34441 0.044 Uiso 1 1 calc R U
H12C H 0.649237 0.989369 0.475301 0.044 Uiso 1 1 calc R U
F1 F 0.6434(2) 0.5300(3) 0.3997(3) 0.0309(7) Uani 1 1 d . .
F2 F 0.6003(2) 0.2831(3) 0.4327(3) 0.0321(7) Uani 1 1 d . .
F3 F 0.2690(2) 0.3938(3) 0.6393(3) 0.0332(7) Uani 1 1 d . .
F4 F 0.3127(2) 0.6399(3) 0.6069(3) 0.0358(8) Uani 1 1 d . .
P1 P 0.49869(10) 0.76848(10) 0.48679(12) 0.0175(2) Uani 1 1 d . .
S1 S 0.40176(10) 0.16351(11) 0.56027(12) 0.0242(3) Uani 1 1 d . .

loop_
_atom_site_aniso_label
_atom_site_aniso_U_11
_atom_site_aniso_U_22
_atom_site_aniso_U_33
_atom_site_aniso_U_23
_atom_site_aniso_U_13
_atom_site_aniso_U_12
C1 0.023(2) 0.015(2) 0.025(3) -0.001(2) 0.001(2) -0.0002(18)
C2 0.017(2) 0.018(2) 0.026(3) 0.000(2) 0.002(2) -0.0012(19)
C3 0.015(2) 0.018(2) 0.025(2) -0.004(2) 0.000(2) 0.0048(16)
C4 0.025(2) 0.014(2) 0.021(3) 0.0011(19) -0.007(2) -0.0004(19)
C5 0.022(2) 0.019(2) 0.024(3) -0.002(2) 0.005(2) -0.007(2)
C6 0.021(2) 0.018(2) 0.027(2) -0.005(2) 0.006(2) 0.002(2)
C7 0.025(2) 0.016(2) 0.019(2) -0.0033(19) 0.004(2) 0.001(2)
C8 0.033(3) 0.025(3) 0.022(3) -0.005(2) 0.002(2) 0.004(2)
C9 0.021(2) 0.018(3) 0.032(3) 0.003(2) -0.003(2) 0.0013(19)
C10 0.026(3) 0.045(4) 0.038(3) -0.012(3) -0.005(3) 0.004(3)
C11 0.021(2) 0.022(3) 0.020(3) 0.003(2) 0.001(2) -0.0045(19)
C12 0.027(3) 0.023(3) 0.037(3) 0.000(2) 0.004(2) -0.005(2)
F1 0.0230(15) 0.0223(16) 0.0475(18) -0.0016(14) 0.0175(14) -0.0022(12)
F2 0.0311(16) 0.0161(15) 0.0491(19) -0.0048(14) 0.0107(13) 0.0045(12)
F3 0.0316(17) 0.0227(15) 0.0452(18) -0.0014(15) 0.0181(14) -0.0060(12)
F4 0.0299(16) 0.0201(15) 0.057(2) -0.0049(14) 0.0198(14) 0.0027(13)
P1 0.0184(5) 0.0135(5) 0.0205(5) -0.0017(6) 0.0009(5) 0.0001(5)
S1 0.0328(6) 0.0151(6) 0.0247(6) 0.0004(6) -0.0001(6) -0.0014(5)

loop_
_atom_type_symbol
_atom_type_description
_atom_type_scat_dispersion_real
_atom_type_scat_dispersion_imag
_atom_type_scat_source
C C 0.0033 0.0016 'International Tables Vol C Tables 4.2.6.8 and 6.1.1.4'
H H 0 0 'International Tables Vol C Tables 4.2.6.8 and 6.1.1.4'
F F 0.0171 0.0103 'International Tables Vol C Tables 4.2.6.8 and 6.1.1.4'
P P 0.1023 0.0942 'International Tables Vol C Tables 4.2.6.8 and 6.1.1.4'
S S 0.1246 0.1234 'International Tables Vol C Tables 4.2.6.8 and 6.1.1.4'

loop_
_exptl_crystal_face_index_h
_exptl_crystal_face_index_k
_exptl_crystal_face_index_l
_exptl_crystal_face_perp_dist
17 2 0 0.0662
4 0 15 0.0758
-15 -7 -1 0.0601
12 10 1 0.0523
8 13 2 0.0432
0 2 -15 0.0738
3 -14 -1 0.0354
8 -13 -1 0.0477
3 -4 15 0.0724
15 -6 -1 0.0646
0 -2 15 0.0754
-17 2 -2 0.0643
-12 -10 -1 0.0508
12 10 -2 0.0567
-8 -13 0 0.0401
-2 -14 0 0.0294
3 14 1 0.0293
-3 14 1 0.0339
-15 7 -3 0.0613

loop_
_geom_angle_atom_site_label_1
_geom_angle_atom_site_label_2
_geom_angle_atom_site_label_3
_geom_angle
C2 C1 C6 113.9(4)
C2 C1 P1 127.8(4)
C6 C1 P1 118.3(3)
F1 C2 C3 118.3(4)
F1 C2 C1 119.2(4)
C3 C2 C1 122.4(4)
F2 C3 C2 117.1(4)
F2 C3 C4 119.0(4)
C2 C3 C4 123.9(4)
C5 C4 C3 112.9(4)
C5 C4 S1 122.7(4)
C3 C4 S1 124.3(3)
F3 C5 C6 117.3(4)
F3 C5 C4 119.2(4)
C6 C5 C4 123.5(4)
F4 C6 C5 118.3(4)
F4 C6 C1 118.4(4)
C5 C6 C1 123.3(4)
C8 C7 P1 114.1(3)
C8 C7 H7A 108.7
P1 C7 H7A 108.7
C8 C7 H7B 108.7
P1 C7 H7B 108.7
H7A C7 H7B 107.6
C7 C8 H8A 109.5
C7 C8 H8B 109.5
H8A C8 H8B 109.5
C7 C8 H8C 109.5
H8A C8 H8C 109.5
H8B C8 H8C 109.5
C10 C9 P1 114.7(3)
C10 C9 H9A 108.6
P1 C9 H9A 108.6
C10 C9 H9B 108.6
P1 C9 H9B 108.6
H9A C9 H9B 107.6
C9 C10 H10A 109.5
C9 C10 H10B 109.5
H10A C10 H10B 109.5
C9 C10 H10C 109.5
H10A C10 H10C 109.5
H10B C10 H10C 109.5
C12 C11 P1 111.5(4)
C12 C11 H11A 109.3
P1 C11 H11A 109.3
C12 C11 H11B 109.3
P1 C11 H11B 109.3
H11A C11 H11B 108
C11 C12 H12A 109.5
C11 C12 H12B 109.5
H12A C12 H12B 109.5
C11 C12 H12C 109.5
H12A C12 H12C 109.5
H12B C12 H12C 109.5
C1 P1 C11 111.4(2)
C1 P1 C7 109.8(2)
C11 P1 C7 110.1(2)
C1 P1 C9 108.7(2)
C11 P1 C9 109.9(2)
C7 P1 C9 106.8(2)

loop_
_geom_bond_atom_site_label_1
_geom_bond_atom_site_label_2
_geom_bond_distance
C1 C2 1.400(6)
C1 C6 1.405(6)
C1 P1 1.795(5)
C2 F1 1.355(5)
C2 C3 1.366(6)
C3 F2 1.359(5)
C3 C4 1.408(6)
C4 C5 1.401(7)
C4 S1 1.716(5)
C5 F3 1.351(5)
C5 C6 1.358(6)
C6 F4 1.357(5)
C7 C8 1.522(7)
C7 P1 1.801(5)
C7 H7A 0.99
C7 H7B 0.99
C8 H8A 0.98
C8 H8B 0.98
C8 H8C 0.98
C9 C10 1.516(7)
C9 P1 1.806(4)
C9 H9A 0.99
C9 H9B 0.99
C10 H10A 0.98
C10 H10B 0.98
C10 H10C 0.98
C11 C12 1.528(7)
C11 P1 1.802(5)
C11 H11A 0.99
C11 H11B 0.99
C12 H12A 0.98
C12 H12B 0.98
C12 H12C 0.98

loop_
_geom_torsion_atom_site_label_1
_geom_torsion_atom_site_label_2
_geom_torsion_atom_site_label_3
_geom_torsion_atom_site_label_4
_geom_torsion
C6 C1 C2 F1 179.6(4)
P1 C1 C2 F1 -0.2(7)
C6 C1 C2 C3 0.0(7)
P1 C1 C2 C3 -179.8(4)
F1 C2 C3 F2 0.1(7)
C1 C2 C3 F2 179.7(4)
F1 C2 C3 C4 -179.6(4)
C1 C2 C3 C4 0.0(8)
F2 C3 C4 C5 -179.4(4)
C2 C3 C4 C5 0.3(7)
F2 C3 C4 S1 -0.3(7)
C2 C3 C4 S1 179.3(4)
C3 C4 C5 F3 179.5(4)
S1 C4 C5 F3 0.5(6)
C3 C4 C5 C6 -0.7(7)
S1 C4 C5 C6 -179.8(4)
F3 C5 C6 F4 -0.4(7)
C4 C5 C6 F4 179.8(5)
F3 C5 C6 C1 -179.4(5)
C4 C5 C6 C1 0.8(9)
C2 C1 C6 F4 -179.4(4)
P1 C1 C6 F4 0.4(7)
C2 C1 C6 C5 -0.4(8)
P1 C1 C6 C5 179.4(4)
C2 C1 P1 C11 1.0(5)
C6 C1 P1 C11 -178.9(4)
C2 C1 P1 C7 -121.3(5)
C6 C1 P1 C7 58.9(5)
C2 C1 P1 C9 122.2(5)
C6 C1 P1 C9 -57.6(5)
C12 C11 P1 C1 -178.4(3)
C12 C11 P1 C7 -56.4(4)
C12 C11 P1 C9 61.0(4)
C8 C7 P1 C1 62.6(4)
C8 C7 P1 C11 -60.4(4)
C8 C7 P1 C9 -179.8(4)
C10 C9 P1 C1 -56.0(4)
C10 C9 P1 C11 66.1(4)
C10 C9 P1 C7 -174.4(4)
